data_7038679
loop_
_publ_author_name
'Hong, Jianquan'
'Li, Zhenhua'
'Chen, Zhening'
'Weng, Linhong'
'Zhou, Xigeng'
'Zhang, Lixin'

_publ_section_title
;
 Small molecule activation by mixed methyl/methylidene rare earth metal
 complexes.
;
_journal_issue 15
_journal_name_full 'Dalton transactions (Cambridge, England : 2003)'
_journal_page_first 6641
_journal_page_last 6649
_journal_paper_doi 10.1039/c6dt00314a
_journal_volume 45
_journal_year 2016
_chemical_formula_sum 'C98 H116 Lu3 N6 S2'
_chemical_formula_weight 1967.00
_chemical_name_systematic
;
?
;
_space_group_IT_number 15
_symmetry_cell_setting monoclinic
_symmetry_space_group_name_Hall '-C 2yc'
_symmetry_space_group_name_H-M 'C 1 2/c 1'
_atom_sites_solution_hydrogens geom
_atom_sites_solution_primary direct
_atom_sites_solution_secondary difmap
_audit_creation_method SHELXL-97
_audit_update_record
;
2011-09-23 deposited with the CCDC.
2016-03-02 downloaded from the CCDC.
;
_cell_angle_alpha 90.00
_cell_angle_beta 120.002(5)
_cell_angle_gamma 90.00
_cell_formula_units_Z 8
_cell_length_a 52.952(19)
_cell_length_b 15.750(6)
_cell_length_c 28.184(10)
_cell_measurement_reflns_used 9883
_cell_measurement_temperature 293(2)
_cell_measurement_theta_max 24.46
_cell_measurement_theta_min 2.29
_cell_volume 20356(13)
_computing_cell_refinement 'Bruker SMART'
_computing_data_collection 'Bruker SMART'
_computing_data_reduction 'Bruker SHELXTL'
_computing_molecular_graphics 'Bruker SHELXTL'
_computing_publication_material 'Bruker SHELXTL'
_computing_structure_refinement 'SHELXL-97 (Sheldrick, 1997)'
_computing_structure_solution 'SHELXS-97 (Sheldrick, 1990)'
_diffrn_ambient_temperature 293(2)
_diffrn_measured_fraction_theta_full 0.997
_diffrn_measured_fraction_theta_max 0.997
_diffrn_measurement_device_type 'CCD area detector'
_diffrn_measurement_method 'phi and omega scans'
_diffrn_radiation_monochromator graphite
_diffrn_radiation_source 'fine-focus sealed tube'
_diffrn_radiation_type MoK\a
_diffrn_radiation_wavelength 0.71073
_diffrn_reflns_av_R_equivalents 0.0658
_diffrn_reflns_av_sigmaI/netI 0.1043
_diffrn_reflns_limit_h_max 65
_diffrn_reflns_limit_h_min -48
_diffrn_reflns_limit_k_max 19
_diffrn_reflns_limit_k_min -19
_diffrn_reflns_limit_l_max 22
_diffrn_reflns_limit_l_min -34
_diffrn_reflns_number 45514
_diffrn_reflns_theta_full 26.00
_diffrn_reflns_theta_max 26.00
_diffrn_reflns_theta_min 1.37
_exptl_absorpt_coefficient_mu 2.970
_exptl_absorpt_correction_T_max 0.6479
_exptl_absorpt_correction_T_min 0.5880
_exptl_absorpt_correction_type multi-scan
_exptl_absorpt_process_details sadabs
_exptl_crystal_colour yellow
_exptl_crystal_density_diffrn 1.284
_exptl_crystal_density_method 'not measured'
_exptl_crystal_description block
_exptl_crystal_F_000 7928
_exptl_crystal_size_max 0.20
_exptl_crystal_size_mid 0.18
_exptl_crystal_size_min 0.16
_platon_squeeze_details
;
;
_refine_diff_density_max 2.247
_refine_diff_density_min -1.471
_refine_diff_density_rms 0.113
_refine_ls_extinction_method none
_refine_ls_goodness_of_fit_ref 0.864
_refine_ls_hydrogen_treatment constr
_refine_ls_matrix_type full
_refine_ls_number_parameters 1029
_refine_ls_number_reflns 19941
_refine_ls_number_restraints 33
_refine_ls_restrained_S_all 0.866
_refine_ls_R_factor_all 0.1035
_refine_ls_R_factor_gt 0.0517
_refine_ls_shift/su_max 0.003
_refine_ls_shift/su_mean 0.000
_refine_ls_structure_factor_coef Fsqd
_refine_ls_weighting_details 'calc w=1/[\s\^2\^(Fo\^2\^)+(0.0538P)\^2\^+0.5979P] where P=(Fo\^2\^+2Fc\^2\^)/3'
_refine_ls_weighting_scheme calc
_refine_ls_wR_factor_gt 0.1081
_refine_ls_wR_factor_ref 0.1187
_reflns_number_gt 10467
_reflns_number_total 19941
_reflns_threshold_expression >2sigma(I)
_cod_data_source_file c6dt00314a2.cif
_cod_data_source_block Complex5b
_cod_depositor_comments
;
The following automatic conversions were performed:

'_symmetry_cell_setting' value 'Monoclinic' changed to 'monoclinic'
according to
/usr/data/users/saulius/crontab/automatic-downloads/rss-feeds/RSC/lib/dictionaries/cif_core.dic
dictionary named 'cif_core.dic' version 2.4.2 from 2011-04-26.

Automatic conversion script
Id: cif_fix_values 4268 2015-11-12 08:31:59Z antanas 

 Adding full bibliography for 7038677--7038681.cif.
;
_cod_original_sg_symbol_H-M C2/c
_cod_database_code 7038679

loop_
_symmetry_equiv_pos_as_xyz
'x, y, z'
'-x, y, -z+1/2'
'x+1/2, y+1/2, z'
'-x+1/2, y+1/2, -z+1/2'
'-x, -y, -z'
'x, -y, z-1/2'
'-x+1/2, -y+1/2, -z'
'x+1/2, -y+1/2, z-1/2'

loop_
_atom_site_label
_atom_site_type_symbol
_atom_site_fract_x
_atom_site_fract_y
_atom_site_fract_z
_atom_site_U_iso_or_equiv
_atom_site_adp_type
_atom_site_occupancy
_atom_site_symmetry_multiplicity
_atom_site_calc_flag
_atom_site_refinement_flags
_atom_site_disorder_assembly
_atom_site_disorder_group
Lu1 Lu 0.880058(8) 0.76528(2) 0.880181(13) 0.06248(12) Uani 1 1 d . . .
Lu2 Lu 0.840068(8) 0.930335(19) 0.790115(14) 0.05444(11) Uani 1 1 d . A .
Lu3 Lu 0.874133(8) 0.78165(2) 0.758117(14) 0.05411(10) Uani 1 1 d . A .
N1 N 0.88632(13) 0.6595(4) 0.9431(2) 0.0560(16) Uani 1 1 d . A .
N2 N 0.91760(15) 0.7668(4) 0.9673(2) 0.070(2) Uani 1 1 d . A .
N3 N 0.84556(13) 1.0742(3) 0.7911(2) 0.0523(15) Uani 1 1 d . . .
N4 N 0.80076(12) 1.0227(3) 0.7584(2) 0.0520(15) Uani 1 1 d . . .
N5 N 0.86727(13) 0.7129(4) 0.6786(2) 0.0516(15) Uani 1 1 d . . .
N6 N 0.90922(12) 0.7802(3) 0.7342(2) 0.0471(14) Uani 1 1 d . . .
S1 S 0.83539(10) 0.7086(3) 0.7855(2) 0.0429(10) Uani 0.55 1 d P A 1
S2 S 0.83031(9) 0.8382(2) 0.85862(17) 0.0639(11) Uani 0.55 1 d P A 1
C1 C 0.8222(3) 0.8363(9) 0.7007(5) 0.065(4) Uani 0.55 1 d PU A 1
C2 C 0.81455(13) 0.7872(3) 0.7918(3) 0.130(2) Uani 0.55 1 d P A 1
C3 C 0.7863(3) 0.8130(8) 0.7524(5) 0.050(3) Uani 0.55 1 d PU A 1
C4 C 0.9058(2) 0.6877(6) 0.8378(4) 0.026(2) Uani 0.55 1 d PU A 1
C1' C 0.8376(2) 0.8940(7) 0.7022(4) 0.013(2) Uani 0.45 1 d PU A 2
C2' C 0.8256(7) 0.718(2) 0.7639(13) 0.089(13) Uiso 0.45 1 d PD A 2
C3' C 0.8115(9) 0.723(3) 0.7056(15) 0.231(19) Uiso 0.45 1 d PD A 2
S1' S 0.8518(4) 0.6644(9) 0.7967(4) 0.223(7) Uani 0.45 1 d P A 2
S2' S 0.81455(13) 0.7872(3) 0.7918(3) 0.130(2) Uani 0.45 1 d P A 2
C4' C 0.8501(5) 0.8934(14) 0.8901(9) 0.088(6) Uani 0.45 1 d PU A 2
C5 C 0.88959(13) 0.8819(4) 0.8346(2) 0.0406(16) Uani 1 1 d . A .
C6 C 0.91067(18) 0.6931(5) 0.9816(3) 0.059(2) Uani 1 1 d . A .
C7 C 0.93053(15) 0.6494(4) 1.0345(2) 0.073(3) Uani 1 1 d G . .
C8 C 0.92136(14) 0.6306(6) 1.0718(3) 0.137(5) Uani 1 1 d G A .
H8 H 0.9029 0.6468 1.0644 0.164 Uiso 1 1 calc R . .
C9 C 0.9399(2) 0.5878(6) 1.1200(3) 0.166(6) Uani 1 1 d G A .
H9 H 0.9337 0.5753 1.1449 0.199 Uiso 1 1 calc R . .
C10 C 0.96753(19) 0.5636(5) 1.1310(3) 0.154(6) Uani 1 1 d G A .
H10 H 0.9799 0.5350 1.1633 0.185 Uiso 1 1 calc R . .
C11 C 0.97670(15) 0.5823(6) 1.0938(4) 0.184(7) Uani 1 1 d G A .
H11 H 0.9952 0.5662 1.1012 0.221 Uiso 1 1 calc R . .
C12 C 0.95820(18) 0.6252(6) 1.0456(3) 0.146(5) Uani 1 1 d G A .
H12 H 0.9643 0.6377 1.0207 0.175 Uiso 1 1 calc R . .
C13 C 0.87529(19) 0.5808(5) 0.9503(3) 0.064(2) Uani 1 1 d . . .
C14 C 0.8538(2) 0.5826(7) 0.9668(3) 0.086(3) Uani 1 1 d . A .
C15 C 0.8428(2) 0.5047(9) 0.9728(4) 0.114(4) Uani 1 1 d . . .
H15 H 0.8300 0.5045 0.9864 0.137 Uiso 1 1 calc R A .
C16 C 0.8503(3) 0.4295(9) 0.9595(5) 0.125(5) Uani 1 1 d . A .
H16 H 0.8419 0.3792 0.9622 0.150 Uiso 1 1 calc R . .
C17 C 0.8701(3) 0.4287(7) 0.9423(4) 0.103(4) Uani 1 1 d . . .
H17 H 0.8753 0.3774 0.9331 0.124 Uiso 1 1 calc R A .
C18 C 0.8829(2) 0.5041(6) 0.9381(4) 0.075(3) Uani 1 1 d . A .
C19 C 0.8435(3) 0.6647(8) 0.9783(4) 0.102(3) Uani 1 1 d . . .
H19 H 0.8577 0.7080 0.9818 0.122 Uiso 1 1 calc R A .
C20 C 0.8424(3) 0.6675(11) 1.0315(6) 0.198(7) Uani 1 1 d . A .
H20A H 0.8241 0.6446 1.0251 0.298 Uiso 1 1 calc R . .
H20B H 0.8442 0.7252 1.0438 0.298 Uiso 1 1 calc R . .
H20C H 0.8581 0.6344 1.0591 0.298 Uiso 1 1 calc R . .
C21 C 0.8139(3) 0.6923(8) 0.9299(5) 0.133(4) Uani 1 1 d . A .
H21A H 0.8139 0.6838 0.8961 0.199 Uiso 1 1 calc R . .
H21B H 0.8107 0.7513 0.9337 0.199 Uiso 1 1 calc R . .
H21C H 0.7986 0.6591 0.9296 0.199 Uiso 1 1 calc R . .
C22 C 0.9044(3) 0.4958(6) 0.9188(4) 0.096(3) Uani 1 1 d . . .
H22 H 0.9123 0.5527 0.9207 0.115 Uiso 1 1 calc R A .
C23 C 0.9301(3) 0.4388(7) 0.9539(6) 0.152(5) Uani 1 1 d . A .
H23A H 0.9404 0.4607 0.9906 0.228 Uiso 1 1 calc R . .
H23B H 0.9429 0.4371 0.9391 0.228 Uiso 1 1 calc R . .
H23C H 0.9233 0.3826 0.9543 0.228 Uiso 1 1 calc R . .
C24 C 0.8904(3) 0.4680(7) 0.8595(5) 0.155(5) Uani 1 1 d . A .
H24A H 0.9046 0.4703 0.8478 0.232 Uiso 1 1 calc R . .
H24B H 0.8744 0.5050 0.8371 0.232 Uiso 1 1 calc R . .
H24C H 0.8834 0.4108 0.8561 0.232 Uiso 1 1 calc R . .
C25 C 0.9401(3) 0.8240(6) 1.0069(3) 0.088(3) Uani 1 1 d . . .
C26 C 0.9665(3) 0.8324(8) 1.0065(5) 0.106(4) Uani 1 1 d . A .
C27 C 0.9847(3) 0.8979(9) 1.0430(6) 0.157(6) Uani 1 1 d U . .
H27 H 1.0022 0.9090 1.0438 0.189 Uiso 1 1 calc R A .
C28 C 0.9788(5) 0.9443(10) 1.0760(6) 0.183(9) Uani 1 1 d U A .
H28 H 0.9918 0.9851 1.0992 0.219 Uiso 1 1 calc R . .
C29 C 0.9543(4) 0.9309(10) 1.0749(5) 0.176(9) Uani 1 1 d . . .
H29 H 0.9502 0.9631 1.0979 0.211 Uiso 1 1 calc R A .
C30 C 0.9337(3) 0.8707(7) 1.0409(4) 0.116(4) Uani 1 1 d . A .
C31 C 0.9738(3) 0.7871(9) 0.9691(6) 0.125(4) Uani 1 1 d . . .
H31 H 0.9587 0.7438 0.9506 0.150 Uiso 1 1 calc R A .
C32 C 1.0029(3) 0.7398(10) 0.9989(8) 0.230(10) Uani 1 1 d . A .
H32A H 1.0186 0.7798 1.0111 0.346 Uiso 1 1 calc R . .
H32B H 1.0040 0.6998 0.9743 0.346 Uiso 1 1 calc R . .
H32C H 1.0043 0.7103 1.0299 0.346 Uiso 1 1 calc R . .
C33 C 0.9728(3) 0.8438(9) 0.9241(6) 0.154(5) Uani 1 1 d . A .
H33A H 0.9533 0.8653 0.9016 0.231 Uiso 1 1 calc R . .
H33B H 0.9783 0.8114 0.9019 0.231 Uiso 1 1 calc R . .
H33C H 0.9860 0.8905 0.9405 0.231 Uiso 1 1 calc R . .
C34 C 0.9061(4) 0.8642(9) 1.0409(7) 0.162(6) Uani 1 1 d U . .
H34 H 0.8954 0.8160 1.0175 0.194 Uiso 1 1 calc R A .
C35 C 0.9094(5) 0.8480(15) 1.0968(8) 0.317(16) Uani 1 1 d . A .
H35A H 0.9206 0.8930 1.1213 0.476 Uiso 1 1 calc R . .
H35B H 0.9192 0.7949 1.1108 0.476 Uiso 1 1 calc R . .
H35C H 0.8905 0.8460 1.0935 0.476 Uiso 1 1 calc R . .
C36 C 0.8876(5) 0.9380(12) 1.0193(13) 0.36(2) Uani 1 1 d U A .
H36A H 0.8936 0.9842 1.0069 0.428 Uiso 1 1 calc R . .
H36B H 0.8696 0.9392 1.0179 0.428 Uiso 1 1 calc R . .
C37 C 0.81707(16) 1.0921(4) 0.7695(3) 0.0491(18) Uani 1 1 d . A .
C38 C 0.80550(15) 1.1805(4) 0.7601(3) 0.0516(19) Uani 1 1 d . . .
C39 C 0.77952(17) 1.2010(4) 0.7131(3) 0.062(2) Uani 1 1 d . A .
H39 H 0.7692 1.1595 0.6870 0.075 Uiso 1 1 calc R . .
C40 C 0.7689(2) 1.2830(5) 0.7050(4) 0.085(3) Uani 1 1 d . . .
H40 H 0.7517 1.2964 0.6731 0.102 Uiso 1 1 calc R A .
C41 C 0.7834(2) 1.3447(5) 0.7433(4) 0.089(3) Uani 1 1 d . A .
H41 H 0.7757 1.3992 0.7380 0.107 Uiso 1 1 calc R . .
C42 C 0.8089(2) 1.3261(5) 0.7888(4) 0.084(3) Uani 1 1 d . . .
H42 H 0.8189 1.3682 0.8147 0.101 Uiso 1 1 calc R A .
C43 C 0.82026(18) 1.2452(5) 0.7972(4) 0.070(2) Uani 1 1 d . A .
H43 H 0.8381 1.2337 0.8282 0.084 Uiso 1 1 calc R . .
C44 C 0.77046(17) 1.0285(4) 0.7421(3) 0.0540(19) Uani 1 1 d . A .
C45 C 0.74972(17) 1.0004(4) 0.6892(3) 0.058(2) Uani 1 1 d . . .
C46 C 0.72049(18) 1.0121(5) 0.6720(4) 0.071(2) Uani 1 1 d . A .
H46 H 0.7066 0.9936 0.6373 0.085 Uiso 1 1 calc R . .
C47 C 0.71148(18) 1.0502(5) 0.7046(4) 0.073(3) Uani 1 1 d . . .
H47 H 0.6918 1.0605 0.6912 0.088 Uiso 1 1 calc R A .
C48 C 0.73147(19) 1.0728(5) 0.7567(4) 0.068(2) Uani 1 1 d . A .
H48 H 0.7251 1.0968 0.7790 0.082 Uiso 1 1 calc R . .
C49 C 0.76130(18) 1.0609(4) 0.7776(3) 0.058(2) Uani 1 1 d . . .
C50 C 0.75908(17) 0.9582(5) 0.6520(3) 0.063(2) Uani 1 1 d . A .
H50 H 0.7788 0.9359 0.6752 0.076 Uiso 1 1 calc R . .
C51 C 0.7600(2) 1.0190(6) 0.6125(4) 0.103(3) Uani 1 1 d . . .
H51A H 0.7415 1.0465 0.5919 0.154 Uiso 1 1 calc R A .
H51B H 0.7644 0.9888 0.5879 0.154 Uiso 1 1 calc R . .
H51C H 0.7748 1.0609 0.6321 0.154 Uiso 1 1 calc R . .
C52 C 0.7396(2) 0.8848(6) 0.6196(4) 0.097(3) Uani 1 1 d . . .
H52A H 0.7211 0.9062 0.5919 0.146 Uiso 1 1 calc R A .
H52B H 0.7369 0.8479 0.6438 0.146 Uiso 1 1 calc R . .
H52C H 0.7486 0.8537 0.6026 0.146 Uiso 1 1 calc R . .
C53 C 0.78228(19) 1.0806(5) 0.8377(3) 0.070(2) Uani 1 1 d . A .
H53 H 0.8020 1.0801 0.8430 0.084 Uiso 1 1 calc R . .
C54 C 0.7774(2) 1.1685(6) 0.8551(4) 0.108(4) Uani 1 1 d . . .
H54A H 0.7590 1.1694 0.8540 0.162 Uiso 1 1 calc R A .
H54B H 0.7774 1.2107 0.8306 0.162 Uiso 1 1 calc R . .
H54C H 0.7928 1.1805 0.8917 0.162 Uiso 1 1 calc R . .
C55 C 0.7809(2) 1.0126(7) 0.8731(4) 0.112(4) Uani 1 1 d . . .
H55A H 0.7616 1.0101 0.8680 0.168 Uiso 1 1 calc R A .
H55B H 0.7946 1.0248 0.9108 0.168 Uiso 1 1 calc R . .
H55C H 0.7856 0.9589 0.8634 0.168 Uiso 1 1 calc R . .
C56 C 0.86731(17) 1.1351(5) 0.7976(4) 0.059(2) Uani 1 1 d . A .
C57 C 0.89063(18) 1.1503(5) 0.8493(4) 0.068(2) Uani 1 1 d . . .
C58 C 0.9111(2) 1.2106(6) 0.8554(5) 0.089(3) Uani 1 1 d . A .
H58 H 0.9267 1.2227 0.8900 0.106 Uiso 1 1 calc R . .
C59 C 0.9084(3) 1.2519(7) 0.8111(7) 0.109(4) Uani 1 1 d . . .
H59 H 0.9220 1.2932 0.8161 0.131 Uiso 1 1 calc R A .
C60 C 0.8867(3) 1.2354(6) 0.7604(5) 0.098(3) Uani 1 1 d . A .
H60 H 0.8859 1.2648 0.7310 0.117 Uiso 1 1 calc R . .
C61 C 0.8656(2) 1.1761(6) 0.7508(4) 0.073(2) Uani 1 1 d . . .
C62 C 0.89357(18) 1.1064(6) 0.9005(3) 0.073(2) Uani 1 1 d . A .
H62 H 0.8791 1.0606 0.8878 0.088 Uiso 1 1 calc R . .
C63 C 0.8873(3) 1.1635(8) 0.9360(5) 0.155(6) Uani 1 1 d . . .
H63A H 0.8924 1.1350 0.9697 0.233 Uiso 1 1 calc R A .
H63B H 0.8670 1.1776 0.9173 0.233 Uiso 1 1 calc R . .
H63C H 0.8986 1.2146 0.9437 0.233 Uiso 1 1 calc R . .
C64 C 0.9227(2) 1.0664(7) 0.9339(4) 0.122(4) Uani 1 1 d . . .
H64A H 0.9257 1.0251 0.9121 0.183 Uiso 1 1 calc R A .
H64B H 0.9237 1.0389 0.9652 0.183 Uiso 1 1 calc R . .
H64C H 0.9376 1.1092 0.9459 0.183 Uiso 1 1 calc R . .
C65 C 0.8420(2) 1.1582(6) 0.6927(4) 0.081(3) Uani 1 1 d . A .
H65 H 0.8270 1.1233 0.6940 0.097 Uiso 1 1 calc R . .
C66 C 0.8276(3) 1.2388(7) 0.6608(5) 0.136(5) Uani 1 1 d . . .
H66A H 0.8188 1.2688 0.6786 0.204 Uiso 1 1 calc R A .
H66B H 0.8128 1.2241 0.6242 0.204 Uiso 1 1 calc R . .
H66C H 0.8420 1.2742 0.6595 0.204 Uiso 1 1 calc R . .
C67 C 0.8548(3) 1.1075(8) 0.6636(5) 0.136(4) Uani 1 1 d . . .
H67A H 0.8708 1.1384 0.6649 0.204 Uiso 1 1 calc R A .
H67B H 0.8400 1.0987 0.6261 0.204 Uiso 1 1 calc R . .
H67C H 0.8616 1.0536 0.6814 0.204 Uiso 1 1 calc R . .
C68 C 0.89322(16) 0.7371(4) 0.6869(3) 0.0513(19) Uani 1 1 d . A .
C69 C 0.90388(17) 0.7210(6) 0.6472(3) 0.067(2) Uani 1 1 d . . .
C70 C 0.89908(18) 0.6412(7) 0.6213(4) 0.084(3) Uani 1 1 d . A .
H70 H 0.8897 0.5976 0.6286 0.101 Uiso 1 1 calc R . .
C71 C 0.9090(3) 0.6305(10) 0.5844(4) 0.122(5) Uani 1 1 d . . .
H71 H 0.9056 0.5788 0.5663 0.146 Uiso 1 1 calc R A .
C72 C 0.9232(3) 0.6909(13) 0.5738(5) 0.149(7) Uani 1 1 d . A .
H72 H 0.9303 0.6805 0.5500 0.178 Uiso 1 1 calc R . .
C73 C 0.9271(2) 0.7661(10) 0.5978(4) 0.130(5) Uani 1 1 d . . .
H73 H 0.9361 0.8093 0.5892 0.156 Uiso 1 1 calc R A .
C74 C 0.9178(2) 0.7818(8) 0.6358(4) 0.098(3) Uani 1 1 d . A .
H74 H 0.9214 0.8343 0.6531 0.118 Uiso 1 1 calc R . .
C75 C 0.84495(17) 0.6756(5) 0.6299(3) 0.060(2) Uani 1 1 d . A .
C76 C 0.8357(2) 0.5933(6) 0.6337(4) 0.083(3) Uani 1 1 d . . .
C77 C 0.8136(2) 0.5560(8) 0.5887(5) 0.109(4) Uani 1 1 d . A .
H77 H 0.8078 0.5016 0.5919 0.131 Uiso 1 1 calc R . .
C78 C 0.7998(3) 0.5947(9) 0.5400(5) 0.118(4) Uani 1 1 d . . .
H78 H 0.7851 0.5671 0.5094 0.141 Uiso 1 1 calc R A .
C79 C 0.8077(2) 0.6745(8) 0.5363(4) 0.099(3) Uani 1 1 d . A .
H79 H 0.7977 0.7021 0.5027 0.119 Uiso 1 1 calc R . .
C80 C 0.83023(18) 0.7182(6) 0.5803(3) 0.070(2) Uani 1 1 d . . .
C81 C 0.8501(3) 0.5436(7) 0.6876(5) 0.110(4) Uani 1 1 d . A .
H81 H 0.8603 0.5846 0.7174 0.133 Uiso 1 1 calc R . .
C82 C 0.8721(3) 0.4815(9) 0.6908(7) 0.181(7) Uani 1 1 d . . .
H82A H 0.8671 0.4640 0.6545 0.272 Uiso 1 1 calc R A .
H82B H 0.8724 0.4329 0.7116 0.272 Uiso 1 1 calc R . .
H82C H 0.8910 0.5077 0.7083 0.272 Uiso 1 1 calc R . .
C83 C 0.8281(3) 0.4951(8) 0.6986(5) 0.154(5) Uani 1 1 d . . .
H83A H 0.8215 0.4453 0.6760 0.230 Uiso 1 1 calc R A .
H83B H 0.8118 0.5311 0.6901 0.230 Uiso 1 1 calc R . .
H83C H 0.8375 0.4789 0.7365 0.230 Uiso 1 1 calc R . .
C84 C 0.8367(2) 0.8101(7) 0.5726(3) 0.089(3) Uani 1 1 d . A .
H84 H 0.8530 0.8300 0.6076 0.107 Uiso 1 1 calc R . .
C85 C 0.8464(2) 0.8167(7) 0.5287(4) 0.114(4) Uani 1 1 d . . .
H85A H 0.8635 0.7823 0.5398 0.171 Uiso 1 1 calc R A .
H85B H 0.8509 0.8747 0.5254 0.171 Uiso 1 1 calc R . .
H85C H 0.8310 0.7970 0.4941 0.171 Uiso 1 1 calc R . .
C86 C 0.8109(3) 0.8683(7) 0.5573(4) 0.136(5) Uani 1 1 d . . .
H86A H 0.7957 0.8557 0.5207 0.204 Uiso 1 1 calc R A .
H86B H 0.8169 0.9263 0.5592 0.204 Uiso 1 1 calc R . .
H86C H 0.8038 0.8597 0.5823 0.204 Uiso 1 1 calc R . .
C87 C 0.93967(15) 0.7974(5) 0.7587(3) 0.0521(19) Uani 1 1 d . A .
C88 C 0.94896(18) 0.8804(6) 0.7666(3) 0.064(2) Uani 1 1 d . . .
C89 C 0.9784(2) 0.8962(7) 0.7915(4) 0.083(3) Uani 1 1 d . A .
H89 H 0.9851 0.9519 0.7964 0.100 Uiso 1 1 calc R . .
C90 C 0.9981(2) 0.8308(9) 0.8093(4) 0.103(4) Uani 1 1 d . . .
H90 H 1.0179 0.8426 0.8257 0.124 Uiso 1 1 calc R A .
C91 C 0.9890(2) 0.7501(8) 0.8033(4) 0.098(3) Uani 1 1 d . A .
H91 H 1.0028 0.7067 0.8160 0.117 Uiso 1 1 calc R . .
C92 C 0.95933(19) 0.7296(6) 0.7785(3) 0.067(2) Uani 1 1 d . . .
C93 C 0.9288(2) 0.9555(5) 0.7483(4) 0.076(3) Uani 1 1 d . A .
H93 H 0.9089 0.9339 0.7326 0.091 Uiso 1 1 calc R . .
C94 C 0.9303(3) 1.0070(7) 0.7036(5) 0.141(5) Uani 1 1 d . . .
H94A H 0.9176 1.0553 0.6941 0.212 Uiso 1 1 calc R A .
H94B H 0.9243 0.9721 0.6719 0.212 Uiso 1 1 calc R . .
H94C H 0.9500 1.0260 0.7170 0.212 Uiso 1 1 calc R . .
C95 C 0.9340(2) 1.0154(6) 0.7929(4) 0.104(3) Uani 1 1 d . . .
H95A H 0.9302 0.9872 0.8189 0.157 Uiso 1 1 calc R A .
H95B H 0.9212 1.0633 0.7777 0.157 Uiso 1 1 calc R . .
H95C H 0.9539 1.0345 0.8108 0.157 Uiso 1 1 calc R . .
C96 C 0.9510(2) 0.6390(7) 0.7749(4) 0.092(3) Uani 1 1 d . A .
H96 H 0.9297 0.6357 0.7575 0.110 Uiso 1 1 calc R . .
C97 C 0.9608(2) 0.5819(8) 0.7431(5) 0.147(5) Uani 1 1 d . . .
H97A H 0.9594 0.6127 0.7125 0.221 Uiso 1 1 calc R A .
H97B H 0.9484 0.5327 0.7300 0.221 Uiso 1 1 calc R . .
H97C H 0.9806 0.5643 0.7667 0.221 Uiso 1 1 calc R . .
C98 C 0.9645(3) 0.5983(9) 0.8330(5) 0.160(5) Uani 1 1 d . . .
H98A H 0.9850 0.6108 0.8534 0.240 Uiso 1 1 calc R A .
H98B H 0.9618 0.5379 0.8294 0.240 Uiso 1 1 calc R . .
H98C H 0.9551 0.6211 0.8518 0.240 Uiso 1 1 calc R . .

loop_
_atom_site_aniso_label
_atom_site_aniso_U_11
_atom_site_aniso_U_22
_atom_site_aniso_U_33
_atom_site_aniso_U_23
_atom_site_aniso_U_13
_atom_site_aniso_U_12
Lu1 0.0770(3) 0.0645(2) 0.03761(19) 0.00693(16) 0.02245(17) 0.00237(19)
Lu2 0.0680(2) 0.04084(17) 0.0603(2) 0.00446(15) 0.03650(18) 0.01151(16)
Lu3 0.0643(2) 0.05340(19) 0.0576(2) 0.00269(16) 0.04023(18) 0.00442(17)
N1 0.052(4) 0.069(4) 0.040(4) 0.000(3) 0.018(3) -0.008(3)
N2 0.097(5) 0.055(4) 0.040(4) 0.006(3) 0.019(4) -0.015(4)
N3 0.052(4) 0.041(3) 0.061(4) 0.002(3) 0.027(3) 0.007(3)
N4 0.048(4) 0.039(3) 0.063(4) -0.005(3) 0.023(3) 0.001(3)
N5 0.050(4) 0.060(4) 0.048(4) -0.004(3) 0.027(3) 0.000(3)
N6 0.046(4) 0.054(3) 0.042(3) -0.003(3) 0.023(3) -0.004(3)
S1 0.025(2) 0.035(2) 0.061(3) 0.008(2) 0.015(2) -0.0003(16)
S2 0.080(3) 0.066(2) 0.074(3) 0.028(2) 0.060(2) 0.034(2)
C1 0.065(6) 0.071(6) 0.052(5) -0.012(4) 0.025(4) 0.026(4)
C2 0.141(5) 0.093(4) 0.166(6) 0.016(4) 0.085(5) -0.014(3)
C3 0.030(5) 0.047(5) 0.060(5) 0.008(4) 0.012(4) -0.001(4)
C4 0.030(4) 0.025(4) 0.025(4) 0.006(3) 0.015(3) 0.017(3)
C1' 0.009(4) 0.017(4) 0.019(4) 0.005(3) 0.012(3) 0.002(3)
S1' 0.350(19) 0.210(13) 0.096(7) -0.035(8) 0.103(10) -0.180(13)
S2' 0.141(5) 0.093(4) 0.166(6) 0.016(4) 0.085(5) -0.014(3)
C4' 0.088(8) 0.089(8) 0.084(8) 0.005(5) 0.041(5) 0.008(5)
C5 0.033(4) 0.053(4) 0.030(4) 0.008(3) 0.011(3) 0.001(3)
C6 0.078(6) 0.058(5) 0.033(4) 0.004(4) 0.023(4) 0.000(4)
C7 0.067(6) 0.079(6) 0.047(5) 0.012(4) 0.009(5) -0.007(5)
C8 0.126(10) 0.190(13) 0.061(7) 0.056(8) 0.022(7) 0.027(9)
C9 0.140(12) 0.219(16) 0.102(10) 0.086(10) 0.033(9) 0.012(11)
C10 0.143(13) 0.113(10) 0.147(13) 0.073(9) 0.028(10) 0.001(9)
C11 0.178(15) 0.185(16) 0.157(15) 0.076(12) 0.060(12) 0.071(12)
C12 0.146(12) 0.171(12) 0.088(9) 0.047(8) 0.034(8) 0.080(10)
C13 0.070(6) 0.065(6) 0.046(5) 0.004(4) 0.019(4) -0.015(5)
C14 0.078(7) 0.116(9) 0.050(5) 0.010(5) 0.021(5) -0.011(6)
C15 0.090(8) 0.151(11) 0.083(8) 0.026(8) 0.030(6) -0.055(9)
C16 0.115(11) 0.094(9) 0.116(10) 0.039(8) 0.020(8) -0.031(9)
C17 0.101(9) 0.077(7) 0.103(9) 0.026(6) 0.029(7) 0.003(7)
C18 0.068(6) 0.071(6) 0.066(6) 0.015(5) 0.019(5) -0.008(5)
C19 0.101(9) 0.128(10) 0.097(9) -0.021(7) 0.064(8) -0.040(7)
C20 0.253(18) 0.26(2) 0.153(13) -0.046(13) 0.155(14) -0.044(15)
C21 0.113(10) 0.148(11) 0.147(12) -0.022(9) 0.072(10) -0.015(9)
C22 0.135(9) 0.057(6) 0.091(8) 0.010(5) 0.053(7) 0.011(6)
C23 0.139(11) 0.103(9) 0.227(15) 0.056(10) 0.102(11) 0.045(8)
C24 0.252(16) 0.104(9) 0.105(10) -0.025(8) 0.087(11) -0.010(10)
C25 0.118(9) 0.069(6) 0.032(5) 0.006(4) 0.003(5) -0.024(6)
C26 0.080(8) 0.103(9) 0.082(8) 0.001(7) -0.001(7) -0.025(7)
C27 0.115(10) 0.134(12) 0.128(12) 0.009(9) -0.011(9) -0.046(9)
C28 0.27(2) 0.127(13) 0.066(9) -0.022(7) 0.020(11) -0.114(13)
C29 0.27(2) 0.134(12) 0.087(10) -0.040(8) 0.065(12) -0.125(14)
C30 0.184(13) 0.102(8) 0.058(7) -0.018(6) 0.058(8) -0.050(9)
C31 0.090(9) 0.115(10) 0.127(12) -0.005(9) 0.021(8) -0.022(8)
C32 0.084(10) 0.180(15) 0.31(2) 0.023(15) 0.013(12) 0.027(10)
C33 0.130(11) 0.157(13) 0.181(15) -0.005(12) 0.082(11) -0.018(10)
C34 0.264(19) 0.125(11) 0.192(15) -0.076(10) 0.186(15) -0.059(11)
C35 0.50(4) 0.38(3) 0.25(2) -0.19(2) 0.32(3) -0.25(3)
C36 0.39(3) 0.143(16) 0.77(7) 0.00(2) 0.46(4) 0.034(16)
C37 0.051(5) 0.042(4) 0.055(5) -0.006(3) 0.027(4) 0.004(4)
C38 0.045(5) 0.040(4) 0.069(5) 0.001(4) 0.028(4) 0.001(3)
C39 0.070(6) 0.038(4) 0.073(6) 0.004(4) 0.032(5) -0.002(4)
C40 0.082(7) 0.052(5) 0.106(8) 0.019(5) 0.035(6) 0.019(5)
C41 0.087(7) 0.038(5) 0.125(9) 0.004(5) 0.040(7) 0.012(5)
C42 0.073(7) 0.047(5) 0.110(8) -0.013(5) 0.030(6) 0.004(5)
C43 0.067(6) 0.050(5) 0.079(6) -0.009(4) 0.027(5) -0.001(4)
C44 0.062(5) 0.035(4) 0.071(6) 0.004(4) 0.038(5) 0.004(4)
C45 0.059(5) 0.044(4) 0.068(6) -0.004(4) 0.030(5) -0.005(4)
C46 0.053(6) 0.064(5) 0.087(7) -0.010(5) 0.029(5) -0.002(4)
C47 0.045(5) 0.059(5) 0.109(8) 0.004(5) 0.034(6) 0.003(4)
C48 0.070(6) 0.038(4) 0.118(8) 0.006(5) 0.063(6) 0.009(4)
C49 0.071(6) 0.041(4) 0.070(6) 0.002(4) 0.041(5) 0.007(4)
C50 0.058(5) 0.063(5) 0.067(6) -0.011(4) 0.030(4) -0.008(4)
C51 0.135(9) 0.084(7) 0.121(9) -0.027(6) 0.087(8) -0.030(6)
C52 0.108(8) 0.073(6) 0.099(8) -0.027(6) 0.043(6) -0.007(6)
C53 0.069(6) 0.078(6) 0.069(6) -0.003(5) 0.039(5) 0.004(5)
C54 0.119(9) 0.101(8) 0.101(8) -0.044(6) 0.052(7) -0.002(7)
C55 0.141(10) 0.113(8) 0.080(7) 0.020(6) 0.055(7) 0.016(7)
C56 0.048(5) 0.047(4) 0.077(6) -0.006(4) 0.028(4) 0.009(4)
C57 0.058(5) 0.060(5) 0.083(7) -0.016(5) 0.034(5) -0.007(4)
C58 0.068(6) 0.078(7) 0.114(9) -0.024(6) 0.042(6) -0.019(5)
C59 0.096(9) 0.073(7) 0.169(13) 0.001(8) 0.075(10) -0.017(6)
C60 0.092(8) 0.073(7) 0.133(10) 0.017(7) 0.061(8) 0.000(6)
C61 0.074(6) 0.063(5) 0.097(8) 0.009(5) 0.053(6) 0.013(5)
C62 0.062(6) 0.072(6) 0.065(6) -0.010(5) 0.016(5) -0.004(5)
C63 0.223(15) 0.159(12) 0.095(9) 0.017(8) 0.088(10) 0.075(11)
C64 0.097(8) 0.123(9) 0.104(9) -0.006(7) 0.019(7) -0.001(7)
C65 0.077(7) 0.094(7) 0.074(7) 0.014(5) 0.040(6) 0.007(5)
C66 0.139(11) 0.136(10) 0.120(10) 0.064(8) 0.055(8) 0.009(8)
C67 0.138(11) 0.165(12) 0.127(10) -0.007(9) 0.082(9) 0.014(9)
C68 0.047(5) 0.055(4) 0.051(5) 0.007(4) 0.024(4) 0.012(4)
C69 0.047(5) 0.112(7) 0.043(5) -0.014(5) 0.023(4) 0.003(5)
C70 0.066(6) 0.124(8) 0.068(6) -0.012(6) 0.037(5) 0.012(6)
C71 0.107(10) 0.191(14) 0.069(8) -0.041(8) 0.045(7) 0.031(9)
C72 0.086(10) 0.30(2) 0.074(9) -0.057(11) 0.052(7) -0.004(11)
C73 0.093(8) 0.251(17) 0.065(7) -0.043(9) 0.054(7) -0.066(9)
C74 0.088(7) 0.157(10) 0.064(6) -0.030(6) 0.048(6) -0.046(7)
C75 0.050(5) 0.076(6) 0.056(5) -0.008(4) 0.029(4) -0.002(4)
C76 0.076(6) 0.090(7) 0.070(6) -0.021(5) 0.026(5) -0.030(5)
C77 0.097(8) 0.120(9) 0.100(9) -0.016(8) 0.042(7) -0.037(7)
C78 0.095(9) 0.138(11) 0.102(10) -0.042(9) 0.037(8) -0.054(8)
C79 0.086(8) 0.137(10) 0.060(7) -0.011(7) 0.025(6) 0.001(7)
C80 0.056(5) 0.096(7) 0.053(5) -0.010(5) 0.024(4) 0.001(5)
C81 0.129(10) 0.086(8) 0.093(8) -0.002(6) 0.038(8) -0.031(7)
C82 0.149(13) 0.147(13) 0.243(19) 0.072(13) 0.094(13) 0.013(11)
C83 0.195(14) 0.148(12) 0.124(11) 0.007(9) 0.085(10) -0.061(11)
C84 0.092(7) 0.114(8) 0.042(5) 0.000(5) 0.018(5) 0.019(6)
C85 0.143(10) 0.132(9) 0.056(6) 0.006(6) 0.042(7) -0.020(8)
C86 0.150(11) 0.135(10) 0.090(8) 0.020(7) 0.035(8) 0.073(9)
C87 0.041(5) 0.079(6) 0.036(4) 0.003(4) 0.020(4) 0.007(4)
C88 0.058(6) 0.077(6) 0.056(5) -0.011(4) 0.029(4) -0.013(5)
C89 0.063(6) 0.111(8) 0.080(7) -0.014(6) 0.038(5) -0.014(6)
C90 0.046(6) 0.166(12) 0.084(8) -0.012(8) 0.021(5) 0.005(8)
C91 0.077(8) 0.124(10) 0.074(7) 0.000(7) 0.024(6) 0.025(7)
C92 0.063(6) 0.080(6) 0.051(5) -0.002(4) 0.024(4) 0.011(5)
C93 0.083(7) 0.069(6) 0.077(6) -0.004(5) 0.042(5) -0.013(5)
C94 0.214(14) 0.117(9) 0.121(10) 0.047(8) 0.105(10) 0.049(9)
C95 0.124(9) 0.085(7) 0.117(9) -0.001(7) 0.070(8) -0.005(6)
C96 0.095(7) 0.104(8) 0.060(6) 0.010(6) 0.027(5) 0.040(6)
C97 0.126(10) 0.162(12) 0.138(11) -0.029(9) 0.054(9) 0.055(9)
C98 0.150(12) 0.172(13) 0.132(12) 0.040(10) 0.051(10) 0.029(10)

loop_
_atom_type_symbol
_atom_type_description
_atom_type_scat_dispersion_real
_atom_type_scat_dispersion_imag
_atom_type_scat_source
C C 0.0033 0.0016 'International Tables Vol C Tables 4.2.6.8 and 6.1.1.4'
H H 0.0000 0.0000 'International Tables Vol C Tables 4.2.6.8 and 6.1.1.4'
N N 0.0061 0.0033 'International Tables Vol C Tables 4.2.6.8 and 6.1.1.4'
S S 0.1246 0.1234 'International Tables Vol C Tables 4.2.6.8 and 6.1.1.4'
Lu Lu -0.4720 5.8584 'International Tables Vol C Tables 4.2.6.8 and 6.1.1.4'

loop_
_geom_angle_atom_site_label_1
_geom_angle_atom_site_label_2
_geom_angle_atom_site_label_3
_geom_angle
N2 Lu1 N1 57.9(2)
N2 Lu1 C5 105.3(2)
N1 Lu1 C5 162.1(2)
N2 Lu1 C4 97.4(3)
N1 Lu1 C4 96.2(3)
C5 Lu1 C4 79.2(3)
N2 Lu1 S1' 141.7(4)
N1 Lu1 S1' 92.9(3)
C5 Lu1 S1' 99.2(3)
C4 Lu1 S1' 58.6(5)
N2 Lu1 S2 118.6(2)
N1 Lu1 S2 103.37(17)
C5 Lu1 S2 89.80(17)
C4 Lu1 S2 144.0(2)
S1' Lu1 S2 90.1(5)
N2 Lu1 C4' 97.2(5)
N1 Lu1 C4' 109.1(5)
C5 Lu1 C4' 77.0(5)
C4 Lu1 C4' 154.7(5)
S1' Lu1 C4' 117.0(7)
S2 Lu1 C4' 28.5(5)
N2 Lu1 S1 160.70(18)
N1 Lu1 S1 103.75(18)
C5 Lu1 S1 92.19(18)
C4 Lu1 S1 77.6(2)
S1' Lu1 S1 22.5(4)
S2 Lu1 S1 68.62(14)
C4' Lu1 S1 94.6(5)
N2 Lu1 C6 29.2(2)
N1 Lu1 C6 28.7(2)
C5 Lu1 C6 134.1(2)
C4 Lu1 C6 96.6(3)
S1' Lu1 C6 117.7(4)
S2 Lu1 C6 114.95(19)
C4' Lu1 C6 106.2(5)
S1 Lu1 C6 132.0(2)
N2 Lu1 Lu3 134.80(19)
N1 Lu1 Lu3 138.60(15)
C5 Lu1 Lu3 47.81(15)
C4 Lu1 Lu3 48.7(2)
S1' Lu1 Lu3 52.7(2)
S2 Lu1 Lu3 99.28(8)
C4' Lu1 Lu3 107.3(5)
S1 Lu1 Lu3 54.06(11)
C6 Lu1 Lu3 145.09(17)
N2 Lu1 Lu2 131.57(16)
N1 Lu1 Lu2 152.15(15)
C5 Lu1 Lu2 43.00(15)
C4 Lu1 Lu2 106.8(2)
S1' Lu1 Lu2 86.1(4)
S2 Lu1 Lu2 48.85(8)
C4' Lu1 Lu2 48.7(5)
S1 Lu1 Lu2 67.29(9)
C6 Lu1 Lu2 153.29(16)
Lu3 Lu1 Lu2 58.684(17)
N3 Lu2 N4 57.8(2)
N3 Lu2 C5 102.1(2)
N4 Lu2 C5 159.6(2)
N3 Lu2 C1' 100.6(3)
N4 Lu2 C1' 99.8(3)
C5 Lu2 C1' 87.0(3)
N3 Lu2 C2 155.6(2)
N4 Lu2 C2 100.0(2)
C5 Lu2 C2 98.9(2)
C1' Lu2 C2 92.8(3)
N3 Lu2 C1 123.2(4)
N4 Lu2 C1 99.2(3)
C5 Lu2 C1 95.5(3)
C1' Lu2 C1 26.9(4)
C2 Lu2 C1 66.3(4)
N3 Lu2 C4' 104.3(5)
N4 Lu2 C4' 102.1(5)
C5 Lu2 C4' 77.9(5)
C1' Lu2 C4' 153.0(5)
C2 Lu2 C4' 68.1(5)
C1 Lu2 C4' 132.2(6)
N3 Lu2 S2 126.97(17)
N4 Lu2 S2 99.13(17)
C5 Lu2 S2 90.31(17)
C1' Lu2 S2 131.7(3)
C2 Lu2 S2 40.18(17)
C1 Lu2 S2 106.1(4)
C4' Lu2 S2 28.4(5)
N3 Lu2 C37 29.04(19)
N4 Lu2 C37 28.74(19)
C5 Lu2 C37 131.1(2)
C1' Lu2 C37 101.8(3)
C2 Lu2 C37 128.1(2)
C1 Lu2 C37 113.9(3)
C4' Lu2 C37 105.0(5)
S2 Lu2 C37 115.50(17)
N3 Lu2 Lu3 128.02(15)
N4 Lu2 Lu3 146.75(14)
C5 Lu2 Lu3 47.24(16)
C1' Lu2 Lu3 48.4(2)
C2 Lu2 Lu3 75.91(14)
C1 Lu2 Lu3 48.5(3)
C4' Lu2 Lu3 106.5(5)
S2 Lu2 Lu3 98.07(8)
C37 Lu2 Lu3 146.24(15)
N3 Lu2 Lu1 134.38(14)
N4 Lu2 Lu1 147.51(15)
C5 Lu2 Lu1 43.85(15)
C1' Lu2 Lu1 105.3(2)
C2 Lu2 Lu1 58.91(14)
C1 Lu2 Lu1 94.2(3)
C4' Lu2 Lu1 48.9(5)
S2 Lu2 Lu1 48.53(8)
C37 Lu2 Lu1 151.66(15)
Lu3 Lu2 Lu1 57.61(2)
N6 Lu3 N5 58.1(2)
N6 Lu3 C5 107.7(2)
N5 Lu3 C5 163.3(2)
N6 Lu3 C4 88.9(3)
N5 Lu3 C4 107.4(3)
C5 Lu3 C4 79.2(3)
N6 Lu3 C1' 108.0(3)
N5 Lu3 C1' 91.3(3)
C5 Lu3 C1' 84.9(3)
C4 Lu3 C1' 159.8(3)
N6 Lu3 C1 126.8(4)
N5 Lu3 C1 86.9(3)
C5 Lu3 C1 96.9(3)
C4 Lu3 C1 142.7(4)
C1' Lu3 C1 27.6(4)
N6 Lu3 S1' 134.5(5)
N5 Lu3 S1' 100.3(3)
C5 Lu3 S1' 96.2(3)
C4 Lu3 S1' 57.7(5)
C1' Lu3 S1' 112.3(5)
C1 Lu3 S1' 86.3(6)
N6 Lu3 C68 29.26(19)
N5 Lu3 C68 28.86(19)
C5 Lu3 C68 136.1(2)
C4 Lu3 C68 100.3(3)
C1' Lu3 C68 99.8(3)
C1 Lu3 C68 107.2(3)
S1' Lu3 C68 121.0(4)
N6 Lu3 S1 154.94(16)
N5 Lu3 S1 106.92(19)
C5 Lu3 S1 89.47(18)
C4 Lu3 S1 76.2(3)
C1' Lu3 S1 91.2(3)
C1 Lu3 S1 66.6(4)
S1' Lu3 S1 21.7(4)
C68 Lu3 S1 133.56(19)
N6 Lu3 C2' 155.7(7)
N5 Lu3 C2' 100.3(7)
C5 Lu3 C2' 95.2(7)
C4 Lu3 C2' 87.6(7)
C1' Lu3 C2' 81.4(7)
C1 Lu3 C2' 55.6(7)
S1' Lu3 C2' 31.0(6)
C68 Lu3 C2' 128.7(7)
S1 Lu3 C2' 11.9(6)
N6 Lu3 Lu1 129.95(14)
N5 Lu3 Lu1 147.85(14)
C5 Lu3 Lu1 47.21(15)
C4 Lu3 Lu1 49.3(2)
C1' Lu3 Lu1 110.5(2)
C1 Lu3 Lu1 101.5(3)
S1' Lu3 Lu1 50.2(2)
C68 Lu3 Lu1 149.46(14)
S1 Lu3 Lu1 51.48(12)
C2' Lu3 Lu1 62.0(6)
N6 Lu3 Lu2 135.96(14)
N5 Lu3 Lu2 137.18(14)
C5 Lu3 Lu2 45.71(14)
C4 Lu3 Lu2 112.4(2)
C1' Lu3 Lu2 47.6(2)
C1 Lu3 Lu2 51.5(3)
S1' Lu3 Lu2 88.1(4)
C68 Lu3 Lu2 145.06(14)
S1 Lu3 Lu2 69.02(9)
C2' Lu3 Lu2 66.8(7)
Lu1 Lu3 Lu2 63.705(15)
C6 N1 C13 122.3(6)
C6 N1 Lu1 92.8(5)
C13 N1 Lu1 144.7(5)
C6 N2 C25 122.9(6)
C6 N2 Lu1 95.4(5)
C25 N2 Lu1 140.7(5)
C37 N3 C56 124.3(6)
C37 N3 Lu2 95.5(4)
C56 N3 Lu2 138.8(4)
C37 N4 C44 121.0(6)
C37 N4 Lu2 94.2(4)
C44 N4 Lu2 143.9(4)
C68 N5 C75 125.3(6)
C68 N5 Lu3 92.7(4)
C75 N5 Lu3 140.6(5)
C68 N6 C87 124.8(6)
C68 N6 Lu3 95.5(4)
C87 N6 Lu3 138.5(4)
C2 S1 Lu1 87.2(3)
C2 S1 Lu3 109.3(3)
Lu1 S1 Lu3 74.47(11)
C2 S2 Lu1 86.3(2)
C2 S2 Lu2 69.2(2)
Lu1 S2 Lu2 82.63(10)
Lu3 C1 Lu2 80.0(4)
C3 C2 S1 127.5(7)
C3 C2 S2 116.5(7)
S1 C2 S2 115.9(4)
C3 C2 Lu2 95.2(6)
S1 C2 Lu2 104.6(3)
S2 C2 Lu2 70.6(2)
Lu3 C4 Lu1 82.1(3)
Lu2 C1' Lu3 84.0(3)
C3' C2' S1' 123(3)
C3' C2' Lu3 83(2)
S1' C2' Lu3 69.2(13)
C2' S1' Lu1 98.8(15)
C2' S1' Lu3 79.8(13)
Lu1 S1' Lu3 77.1(3)
Lu2 C4' Lu1 82.5(6)
Lu2 C5 Lu1 93.2(2)
Lu2 C5 Lu3 87.1(2)
Lu1 C5 Lu3 85.0(2)
N1 C6 N2 113.8(6)
N1 C6 C7 123.3(7)
N2 C6 C7 122.6(7)
N1 C6 Lu1 58.5(4)
N2 C6 Lu1 55.4(4)
C7 C6 Lu1 171.5(6)
C8 C7 C12 120.0
C8 C7 C6 120.9(6)
C12 C7 C6 119.1(6)
C7 C8 C9 120.0
C10 C9 C8 120.0
C9 C10 C11 120.0
C10 C11 C12 120.0
C11 C12 C7 120.0
C18 C13 N1 122.5(9)
C18 C13 C14 118.7(9)
N1 C13 C14 118.6(9)
C15 C14 C13 117.9(11)
C15 C14 C19 120.7(11)
C13 C14 C19 121.4(9)
C16 C15 C14 122.2(13)
C15 C16 C17 119.3(13)
C16 C17 C18 120.9(12)
C13 C18 C17 120.8(10)
C13 C18 C22 122.8(9)
C17 C18 C22 116.4(10)
C14 C19 C20 115.6(11)
C14 C19 C21 111.8(9)
C20 C19 C21 109.7(11)
C18 C22 C23 114.4(9)
C18 C22 C24 112.7(10)
C23 C22 C24 109.5(10)
C30 C25 C26 123.1(11)
C30 C25 N2 117.9(12)
C26 C25 N2 118.9(10)
C25 C26 C27 112.0(14)
C25 C26 C31 125.1(10)
C27 C26 C31 122.5(14)
C28 C27 C26 125.7(17)
C29 C28 C27 118.2(15)
C28 C29 C30 123.6(18)
C25 C30 C29 117.2(14)
C25 C30 C34 123.8(11)
C29 C30 C34 118.9(14)
C26 C31 C32 113.3(13)
C26 C31 C33 113.3(12)
C32 C31 C33 110.3(14)
C36 C34 C30 114.3(15)
C36 C34 C35 105.9(16)
C30 C34 C35 114.5(17)
N4 C37 N3 112.6(6)
N4 C37 C38 124.4(6)
N3 C37 C38 123.0(6)
N4 C37 Lu2 57.1(3)
N3 C37 Lu2 55.5(3)
C38 C37 Lu2 178.1(6)
C43 C38 C39 117.7(7)
C43 C38 C37 121.7(7)
C39 C38 C37 120.7(7)
C40 C39 C38 120.1(8)
C41 C40 C39 121.0(8)
C42 C41 C40 119.6(8)
C41 C42 C43 120.4(8)
C42 C43 C38 121.1(8)
C49 C44 C45 120.2(7)
C49 C44 N4 121.4(7)
C45 C44 N4 118.4(7)
C46 C45 C44 118.1(8)
C46 C45 C50 120.8(7)
C44 C45 C50 121.1(7)
C47 C46 C45 121.9(8)
C48 C47 C46 119.7(8)
C47 C48 C49 121.7(8)
C48 C49 C44 117.9(8)
C48 C49 C53 119.0(8)
C44 C49 C53 123.1(7)
C51 C50 C52 107.9(7)
C51 C50 C45 112.4(7)
C52 C50 C45 113.1(7)
C55 C53 C49 110.2(7)
C55 C53 C54 111.2(8)
C49 C53 C54 113.2(7)
C57 C56 C61 120.4(8)
C57 C56 N3 119.0(8)
C61 C56 N3 120.5(8)
C56 C57 C58 118.6(9)
C56 C57 C62 122.1(8)
C58 C57 C62 119.2(9)
C59 C58 C57 120.1(10)
C60 C59 C58 122.2(11)
C59 C60 C61 121.4(11)
C60 C61 C56 117.0(9)
C60 C61 C65 119.6(10)
C56 C61 C65 123.4(8)
C64 C62 C63 109.7(8)
C64 C62 C57 111.7(8)
C63 C62 C57 113.8(8)
C61 C65 C66 112.6(9)
C61 C65 C67 109.4(8)
C66 C65 C67 110.1(9)
N5 C68 N6 113.6(6)
N5 C68 C69 124.0(7)
N6 C68 C69 122.4(7)
N5 C68 Lu3 58.5(4)
N6 C68 Lu3 55.3(4)
C69 C68 Lu3 175.0(6)
C74 C69 C70 119.4(8)
C74 C69 C68 120.8(9)
C70 C69 C68 119.8(9)
C71 C70 C69 117.2(11)
C72 C71 C70 123.2(13)
C73 C72 C71 118.7(12)
C72 C73 C74 121.5(13)
C69 C74 C73 119.9(11)
C80 C75 C76 118.7(8)
C80 C75 N5 123.5(8)
C76 C75 N5 117.5(8)
C77 C76 C75 119.9(10)
C77 C76 C81 118.3(10)
C75 C76 C81 121.8(8)
C78 C77 C76 122.4(11)
C77 C78 C79 118.2(11)
C78 C79 C80 123.6(11)
C75 C80 C79 117.1(9)
C75 C80 C84 123.3(8)
C79 C80 C84 119.6(9)
C82 C81 C76 112.3(11)
C82 C81 C83 108.0(10)
C76 C81 C83 113.7(10)
C86 C84 C80 112.2(9)
C86 C84 C85 110.0(8)
C80 C84 C85 111.2(8)
C88 C87 C92 121.8(8)
C88 C87 N6 119.0(7)
C92 C87 N6 119.0(7)
C87 C88 C89 118.5(8)
C87 C88 C93 124.0(7)
C89 C88 C93 117.5(8)
C90 C89 C88 120.8(10)
C91 C90 C89 120.6(10)
C90 C91 C92 121.5(10)
C87 C92 C91 116.7(9)
C87 C92 C96 124.9(8)
C91 C92 C96 118.5(9)
C95 C93 C88 114.4(8)
C95 C93 C94 107.2(8)
C88 C93 C94 112.4(8)
C92 C96 C97 115.4(9)
C92 C96 C98 111.2(9)
C97 C96 C98 105.1(9)

loop_
_geom_bond_atom_site_label_1
_geom_bond_atom_site_label_2
_geom_bond_distance
Lu1 N2 2.258(6)
Lu1 N1 2.333(6)
Lu1 C5 2.434(6)
Lu1 C4 2.529(9)
Lu1 S1' 2.604(10)
Lu1 S2 2.651(4)
Lu1 C4' 2.67(2)
Lu1 S1 2.683(5)
Lu1 C6 2.732(7)
Lu1 Lu3 3.3047(14)
Lu1 Lu2 3.5086(10)
Lu2 N3 2.283(6)
Lu2 N4 2.321(6)
Lu2 C5 2.396(6)
Lu2 C1' 2.481(11)
Lu2 C2 2.641(5)
Lu2 C1 2.657(13)
Lu2 C4' 2.66(2)
Lu2 S2 2.664(4)
Lu2 C37 2.757(7)
Lu2 Lu3 3.3434(9)
Lu3 N6 2.271(6)
Lu3 N5 2.348(6)
Lu3 C5 2.458(6)
Lu3 C4 2.505(9)
Lu3 C1' 2.513(10)
Lu3 C1 2.543(13)
Lu3 S1' 2.696(10)
Lu3 C68 2.751(8)
Lu3 S1 2.777(5)
Lu3 C2' 2.84(3)
N1 C6 1.313(9)
N1 C13 1.427(9)
N2 C6 1.340(9)
N2 C25 1.466(10)
N3 C37 1.344(8)
N3 C56 1.439(9)
N4 C37 1.329(8)
N4 C44 1.434(9)
N5 C68 1.329(9)
N5 C75 1.415(9)
N6 C68 1.351(9)
N6 C87 1.427(8)
S1 C2 1.725(8)
S2 C2 1.822(8)
C2 C3 1.405(12)
C2' C3' 1.427(19)
C2' S1' 1.48(3)
C6 C7 1.495(8)
C7 C8 1.3900
C7 C12 1.3900
C8 C9 1.3900
C9 C10 1.3900
C10 C11 1.3900
C11 C12 1.3900
C13 C18 1.371(12)
C13 C14 1.428(12)
C14 C15 1.405(14)
C14 C19 1.499(14)
C15 C16 1.358(17)
C16 C17 1.362(16)
C17 C18 1.399(13)
C18 C22 1.493(13)
C19 C20 1.534(14)
C19 C21 1.541(14)
C22 C23 1.514(13)
C22 C24 1.515(13)
C25 C30 1.380(15)
C25 C26 1.407(15)
C26 C27 1.435(16)
C26 C31 1.474(16)
C27 C28 1.34(2)
C28 C29 1.30(2)
C29 C30 1.400(15)
C30 C34 1.464(17)
C31 C32 1.530(16)
C31 C33 1.531(16)
C34 C36 1.44(2)
C34 C35 1.515(19)
C37 C38 1.491(9)
C38 C43 1.387(10)
C38 C39 1.389(9)
C39 C40 1.380(10)
C40 C41 1.367(12)
C41 C42 1.351(11)
C42 C43 1.379(10)
C44 C49 1.409(10)
C44 C45 1.410(10)
C45 C46 1.384(10)
C45 C50 1.517(10)
C46 C47 1.367(11)
C47 C48 1.360(11)
C48 C49 1.395(10)
C49 C53 1.522(11)
C50 C51 1.489(11)
C50 C52 1.514(10)
C53 C55 1.492(11)
C53 C54 1.534(11)
C56 C57 1.381(11)
C56 C61 1.432(11)
C57 C58 1.386(11)
C57 C62 1.536(12)
C58 C59 1.350(14)
C59 C60 1.337(14)
C60 C61 1.374(12)
C61 C65 1.508(12)
C62 C64 1.488(12)
C62 C63 1.500(12)
C65 C66 1.522(12)
C65 C67 1.526(13)
C68 C69 1.507(10)
C69 C74 1.343(12)
C69 C70 1.410(12)
C70 C71 1.389(13)
C71 C72 1.338(18)
C72 C73 1.327(18)
C73 C74 1.404(13)
C75 C80 1.387(11)
C75 C76 1.408(11)
C76 C77 1.355(12)
C76 C81 1.532(13)
C77 C78 1.337(14)
C78 C79 1.346(14)
C79 C80 1.397(12)
C80 C84 1.528(12)
C81 C82 1.491(16)
C81 C83 1.545(14)
C84 C86 1.517(12)
C84 C85 1.562(12)
C87 C88 1.376(10)
C87 C92 1.397(10)
C88 C89 1.376(11)
C88 C93 1.500(11)
C89 C90 1.368(13)
C90 C91 1.339(14)
C91 C92 1.402(13)
C92 C96 1.482(12)
C93 C95 1.484(11)
C93 C94 1.532(12)
C96 C97 1.532(13)
C96 C98 1.558(13)

loop_
_platon_squeeze_void_nr
_platon_squeeze_void_average_x
_platon_squeeze_void_average_y
_platon_squeeze_void_average_z
_platon_squeeze_void_volume
_platon_squeeze_void_count_electrons
_platon_squeeze_void_content
1 0.000 0.500 -0.006 987 182 ' '
2 0.250 0.193 0.000 487 88 ' '
3 0.500 0.000 -0.006 987 182 ' '
4 0.750 0.693 0.000 487 88 ' '
5 0.461 0.663 0.047 19 2 ' '
6 0.961 0.163 0.047 19 2 ' '
7 0.155 0.939 0.057 6 1 ' '
8 0.655 0.439 0.057 6 1 ' '
9 0.250 0.562 0.500 487 87 ' '
10 0.750 1.062 0.500 487 87 ' '
11 0.039 0.163 0.453 19 1 ' '
12 0.539 0.663 0.453 19 1 ' '
13 0.345 0.439 0.443 6 0 ' '
14 0.845 0.939 0.443 6 0 ' '
15 0.461 0.337 0.547 20 2 ' '
16 0.961 0.837 0.547 20 2 ' '
17 0.155 0.061 0.557 7 1 ' '
18 0.655 0.561 0.557 7 1 ' '
19 0.039 0.837 0.953 20 1 ' '
20 0.539 0.337 0.953 20 1 ' '
21 0.345 0.561 0.943 7 0 ' '
22 0.845 0.061 0.943 7 0 ' '
